data_7716469
loop_
_publ_author_name
'Predarska, Ivana'
'K&#xf6;rber, Wieland'
'L&#xf6;nnecke, Peter'
'Gelman, Dmitri'
'Hey-Hawkins, Evamarie'

_publ_section_title
;
 Synthesis and catalytic activity of heterobimetallic Au/M (M =
 Rh<sup>III</sup>, Ir<sup>III</sup>) complexes with ditopic mono- and
 triphosphane ligands.
;
_journal_issue 39
_journal_name_full 'Dalton transactions (Cambridge, England : 2003)'
_journal_page_first 16159
_journal_page_last 16169
_journal_paper_doi 10.1039/d4dt01247j
_journal_volume 53
_journal_year 2024
_chemical_formula_moiety 'C35 H44 Au Cl N P3, C H2 Cl2'
_chemical_formula_sum 'C36 H46 Au Cl3 N P3'
_chemical_formula_weight 888.96
_space_group_crystal_system monoclinic
_space_group_IT_number 14
_space_group_name_Hall '-P 2ybc'
_space_group_name_H-M_alt 'P 1 21/c 1'
_atom_sites_solution_hydrogens geom
_atom_sites_solution_primary dual
_atom_sites_solution_secondary difmap
_audit_creation_method SHELXL-2018/3
_audit_update_record
;
2023-12-31 deposited with the CCDC.	2024-06-24 downloaded from the CCDC.
;
_cell_angle_alpha 90
_cell_angle_beta 105.0630(10)
_cell_angle_gamma 90
_cell_formula_units_Z 8
_cell_length_a 15.5006(2)
_cell_length_b 23.5607(3)
_cell_length_c 21.0585(3)
_cell_measurement_reflns_used 18554
_cell_measurement_temperature 130(2)
_cell_measurement_theta_max 30.0780
_cell_measurement_theta_min 1.9920
_cell_volume 7426.42(17)
_computing_cell_refinement 'CrysAlisPro 1.171.42.92a (Rigaku OD, 2023)'
_computing_data_collection 'CrysAlisPro 1.171.42.92a (Rigaku OD, 2023)'
_computing_data_reduction 'CrysAlisPro 1.171.42.92a (Rigaku OD, 2023)'
_computing_molecular_graphics
;
 ORTEP3 for Windows
 L. J. Farrugia, J. Appl. Crystallogr. 1997, 30, 565.
 or
 DIAMOND Version 4.6.8
 K. Brandenburg, Crystal Impact GbR, Bonn, Germany
;
_computing_publication_material
;
 WINGX
 L.J. Farrugia,
 J. Appl. Cryst., 2012, 45, 849-854.
;
_computing_structure_refinement 'SHELXL-2018/3 (Sheldrick, 2018)'
_computing_structure_solution SHELXT-2018-2
_diffrn_ambient_temperature 130(2)
_diffrn_detector_area_resol_mean 16.3560
_diffrn_measured_fraction_theta_full 1.000
_diffrn_measured_fraction_theta_max 0.901
_diffrn_measurement_device_type 'Xcalibur, Sapphire3, Gemini'
_diffrn_measurement_method '\w scans'
_diffrn_radiation_type MoK\a
_diffrn_radiation_wavelength 0.71073
_diffrn_reflns_av_R_equivalents 0.0569
_diffrn_reflns_av_unetI/netI 0.0606
_diffrn_reflns_Laue_measured_fraction_full 1.000
_diffrn_reflns_Laue_measured_fraction_max 0.901
_diffrn_reflns_limit_h_max 21
_diffrn_reflns_limit_h_min -21
_diffrn_reflns_limit_k_max 33
_diffrn_reflns_limit_k_min -31
_diffrn_reflns_limit_l_max 28
_diffrn_reflns_limit_l_min -29
_diffrn_reflns_number 80851
_diffrn_reflns_point_group_measured_fraction_full 1.000
_diffrn_reflns_point_group_measured_fraction_max 0.901
_diffrn_reflns_theta_full 28.285
_diffrn_reflns_theta_max 30.495
_diffrn_reflns_theta_min 1.701
_diffrn_source 'fine-focus sealed X-ray tube'
_exptl_absorpt_coefficient_mu 4.333
_exptl_absorpt_correction_T_max 0.599
_exptl_absorpt_correction_T_min 0.324
_exptl_absorpt_correction_type analytical
_exptl_absorpt_process_details
;
CrysAlisPro 1.171.42.92a (Rigaku Oxford Diffraction, 2023)
Analytical numeric absorption correction using a multifaceted crystal
model based on expressions derived by R.C. Clark & J.S. Reid.
(Clark, R. C. & Reid, J. S. (1995). Acta Cryst. A51, 887-897)
Empirical absorption correction using spherical harmonics,
implemented in SCALE3 ABSPACK scaling algorithm.
;
_exptl_crystal_colour 'clear orange'
_exptl_crystal_density_diffrn 1.590
_exptl_crystal_description prism
_exptl_crystal_F_000 3552
_exptl_crystal_size_max 0.42
_exptl_crystal_size_mid 0.31
_exptl_crystal_size_min 0.15
_refine_diff_density_max 2.714
_refine_diff_density_min -1.293
_refine_diff_density_rms 0.144
_refine_ls_extinction_method none
_refine_ls_goodness_of_fit_ref 1.059
_refine_ls_hydrogen_treatment constr
_refine_ls_matrix_type full
_refine_ls_number_parameters 816
_refine_ls_number_reflns 20407
_refine_ls_number_restraints 0
_refine_ls_restrained_S_all 1.059
_refine_ls_R_factor_all 0.0809
_refine_ls_R_factor_gt 0.0427
_refine_ls_shift/su_max 0.002
_refine_ls_shift/su_mean 0.000
_refine_ls_structure_factor_coef Fsqd
_refine_ls_weighting_details 'w=1/[\s^2^(Fo^2^)+(0.0231P)^2^+10.1495P] where P=(Fo^2^+2Fc^2^)/3'
_refine_ls_weighting_scheme calc
_refine_ls_wR_factor_gt 0.0745
_refine_ls_wR_factor_ref 0.0863
_reflns_Friedel_coverage 0.000
_reflns_number_gt 13687
_reflns_number_total 20407
_reflns_threshold_expression 'I > 2\s(I)'
_cod_data_source_file d4dt01247j2.cif
_cod_data_source_block comp8_x3038fin
_cod_depositor_comments 'Adding full bibliography for 7716464--7716472.cif.'
_cod_original_sg_symbol_H-M 'P 21/c'
_cod_database_code 7716469
_shelx_shelxl_version_number 2018/3
_shelx_space_group_comment
;
The symmetry employed for this shelxl refinement is uniquely defined
by the following loop, which should always be used as a source of
symmetry information in preference to the above space-group names.
They are only intended as comments.
;

loop_
_space_group_symop_operation_xyz
'x, y, z'
'-x, y+1/2, -z+1/2'
'-x, -y, -z'
'x, -y-1/2, z-1/2'

loop_
_atom_site_label
_atom_site_type_symbol
_atom_site_fract_x
_atom_site_fract_y
_atom_site_fract_z
_atom_site_U_iso_or_equiv
_atom_site_adp_type
_atom_site_occupancy
_atom_site_site_symmetry_order
_atom_site_calc_flag
_atom_site_refinement_flags_posn
_atom_site_refinement_flags_adp
_atom_site_refinement_flags_occupancy
_atom_site_disorder_assembly
_atom_site_disorder_group
Au1 Au 0.83749(2) 0.15735(2) 0.42169(2) 0.02098(5) Uani 0.9845(3) 1 d . . P A 1
Au2 Au 0.66997(2) 0.83955(2) 0.10307(2) 0.02147(5) Uani 0.9845(3) 1 d . . P A 1
Au2F Au 0.6577(7) 0.8431(5) 0.0609(7) 0.02147(5) Uani 0.0155(3) 1 d . . P A 2
Au1F Au 0.8249(7) 0.1594(5) 0.3787(7) 0.02098(5) Uani 0.0155(3) 1 d . . P A 2
Cl1 Cl 0.67450(7) 0.11553(5) 0.38255(7) 0.0342(3) Uani 1 1 d . . . . .
Cl2 Cl 0.83211(7) 0.88062(5) 0.13193(7) 0.0369(3) Uani 1 1 d . . . . .
Cl3 Cl 0.71048(13) -0.08342(7) 0.44256(9) 0.0713(5) Uani 1 1 d . . . . .
Cl4 Cl 0.66257(13) 0.00096(7) 0.52589(9) 0.0680(5) Uani 1 1 d . . . . .
Cl5 Cl 0.83131(14) 0.49699(7) 0.48730(8) 0.0723(5) Uani 1 1 d . . . . .
Cl6 Cl 0.71370(18) 0.44042(13) 0.55476(12) 0.1323(11) Uani 1 1 d . . . . .
P1 P 0.86734(7) 0.25603(5) 0.38198(6) 0.0187(2) Uani 1 1 d . . . . .
P2 P 0.90807(7) 0.12246(5) 0.34677(6) 0.0221(2) Uani 1 1 d . . . . .
P3 P 0.84369(7) 0.20145(5) 0.52018(6) 0.0217(2) Uani 1 1 d . . . . .
P4 P 0.63798(7) 0.73848(5) 0.13422(6) 0.0189(2) Uani 1 1 d . . . . .
P5 P 0.59772(8) 0.86988(5) 0.17900(6) 0.0233(3) Uani 1 1 d . . . . .
P6 P 0.65753(7) 0.80166(5) -0.00036(6) 0.0214(2) Uani 1 1 d . . . . .
N1 N 0.6000(3) 0.44053(18) 0.1748(2) 0.0379(11) Uani 1 1 d . . . . .
N2 N 0.8925(3) 0.54807(18) 0.3419(2) 0.0393(11) Uani 1 1 d . . . . .
C1 C 0.9494(3) 0.23811(19) 0.3349(2) 0.0223(9) Uani 1 1 d . . . . .
C2 C 0.9649(3) 0.18197(19) 0.3193(2) 0.0234(10) Uani 1 1 d . . . . .
C3 C 1.0230(3) 0.1711(2) 0.2793(2) 0.0334(12) Uani 1 1 d . . . . .
H3 H 1.032789 0.133173 0.267641 0.040 Uiso 1 1 calc R U . . .
C4 C 1.0662(3) 0.2156(2) 0.2568(2) 0.0323(11) Uani 1 1 d . . . . .
H4 H 1.106459 0.207837 0.230696 0.039 Uiso 1 1 calc R U . . .
C5 C 1.0509(3) 0.2708(2) 0.2720(2) 0.0294(11) Uani 1 1 d . . . . .
H5 H 1.079970 0.301104 0.256197 0.035 Uiso 1 1 calc R U . . .
C6 C 0.9927(3) 0.28214(19) 0.3106(2) 0.0254(10) Uani 1 1 d . . . . .
H6 H 0.982114 0.320360 0.320804 0.030 Uiso 1 1 calc R U . . .
C7 C 0.9295(3) 0.28485(17) 0.4621(2) 0.0200(9) Uani 1 1 d . . . . .
C8 C 0.9104(3) 0.26572(18) 0.5198(2) 0.0210(9) Uani 1 1 d . . . . .
C9 C 0.9492(3) 0.29360(19) 0.5789(2) 0.0264(10) Uani 1 1 d . . . . .
H9 H 0.934938 0.281470 0.617988 0.032 Uiso 1 1 calc R U . . .
C10 C 1.0078(3) 0.33838(19) 0.5819(2) 0.0286(10) Uani 1 1 d . . . . .
H10 H 1.032800 0.357096 0.622480 0.034 Uiso 1 1 calc R U . . .
C11 C 1.0294(3) 0.35550(19) 0.5258(2) 0.0281(11) Uani 1 1 d . . . . .
H11 H 1.071012 0.385477 0.527744 0.034 Uiso 1 1 calc R U . . .
C12 C 0.9911(3) 0.32942(18) 0.4663(2) 0.0237(10) Uani 1 1 d . . . . .
H12 H 1.006540 0.341788 0.427737 0.028 Uiso 1 1 calc R U . . .
C13 C 0.8165(3) 0.32042(18) 0.3397(2) 0.0209(9) Uani 1 1 d . . . . .
C14 C 0.7832(3) 0.31877(18) 0.2716(2) 0.0234(10) Uani 1 1 d . . . . .
H14 H 0.796264 0.287044 0.247860 0.028 Uiso 1 1 calc R U . . .
C15 C 0.7312(3) 0.36271(18) 0.2378(2) 0.0227(9) Uani 1 1 d . . . . .
H15 H 0.710121 0.360904 0.191279 0.027 Uiso 1 1 calc R U . . .
C16 C 0.7094(3) 0.40944(18) 0.2713(2) 0.0223(10) Uani 1 1 d . . . . .
C17 C 0.7454(3) 0.41179(18) 0.3390(2) 0.0249(10) Uani 1 1 d . . . . .
H17 H 0.734416 0.444092 0.362709 0.030 Uiso 1 1 calc R U . . .
C18 C 0.7970(3) 0.36760(19) 0.3723(2) 0.0240(10) Uani 1 1 d . . . . .
H18 H 0.819488 0.369868 0.418738 0.029 Uiso 1 1 calc R U . . .
C19 C 0.6466(3) 0.45356(18) 0.2357(2) 0.0225(10) Uani 1 1 d . . . . .
C20 C 0.6334(3) 0.50429(18) 0.2640(3) 0.0279(11) Uani 1 1 d . . . . .
H20 H 0.668795 0.513475 0.306749 0.034 Uiso 1 1 calc R U . . .
C21 C 0.5691(3) 0.5422(2) 0.2307(3) 0.0336(12) Uani 1 1 d . . . . .
H21 H 0.559021 0.576958 0.250404 0.040 Uiso 1 1 calc R U . . .
C22 C 0.5203(3) 0.5280(2) 0.1683(3) 0.0367(12) Uani 1 1 d . . . . .
H22 H 0.475465 0.552624 0.143656 0.044 Uiso 1 1 calc R U . . .
C23 C 0.5385(4) 0.4770(2) 0.1429(3) 0.0481(15) Uani 1 1 d . . . . .
H23 H 0.505106 0.467214 0.099747 0.058 Uiso 1 1 calc R U . . .
C24 C 0.8299(3) 0.0942(2) 0.2727(2) 0.0307(11) Uani 1 1 d . . . . .
H24 H 0.791263 0.066427 0.288379 0.037 Uiso 1 1 calc R U . . .
C25 C 0.8698(4) 0.0623(3) 0.2250(3) 0.0559(17) Uani 1 1 d . . . . .
H25A H 0.822075 0.043705 0.191787 0.084 Uiso 1 1 calc R U . . .
H25B H 0.911605 0.033577 0.248877 0.084 Uiso 1 1 calc R U . . .
H25C H 0.901755 0.088882 0.203433 0.084 Uiso 1 1 calc R U . . .
C26 C 0.7676(3) 0.1419(2) 0.2385(3) 0.0405(13) Uani 1 1 d . . . . .
H26A H 0.802070 0.169985 0.221035 0.061 Uiso 1 1 calc R U . . .
H26B H 0.740243 0.160187 0.270231 0.061 Uiso 1 1 calc R U . . .
H26C H 0.720797 0.125940 0.202354 0.061 Uiso 1 1 calc R U . . .
C27 C 0.9946(3) 0.0678(2) 0.3738(3) 0.0322(11) Uani 1 1 d . . . . .
H27 H 1.019187 0.057401 0.335923 0.039 Uiso 1 1 calc R U . . .
C28 C 0.9519(4) 0.0152(2) 0.3953(3) 0.0565(17) Uani 1 1 d . . . . .
H28A H 0.997290 -0.014406 0.409314 0.085 Uiso 1 1 calc R U . . .
H28B H 0.904220 0.001185 0.358424 0.085 Uiso 1 1 calc R U . . .
H28C H 0.926758 0.025051 0.432057 0.085 Uiso 1 1 calc R U . . .
C29 C 1.0706(3) 0.0903(2) 0.4297(3) 0.0412(13) Uani 1 1 d . . . . .
H29A H 1.046883 0.101628 0.466671 0.062 Uiso 1 1 calc R U . . .
H29B H 1.098012 0.123245 0.414246 0.062 Uiso 1 1 calc R U . . .
H29C H 1.115593 0.060555 0.444060 0.062 Uiso 1 1 calc R U . . .
C30 C 0.7337(3) 0.22379(19) 0.5301(2) 0.0273(10) Uani 1 1 d . . . . .
H30 H 0.698321 0.188349 0.530363 0.033 Uiso 1 1 calc R U . . .
C31 C 0.6839(3) 0.2581(2) 0.4711(2) 0.0344(12) Uani 1 1 d . . . . .
H31A H 0.623968 0.267096 0.475363 0.052 Uiso 1 1 calc R U . . .
H31B H 0.679156 0.236027 0.430891 0.052 Uiso 1 1 calc R U . . .
H31C H 0.716479 0.293401 0.468867 0.052 Uiso 1 1 calc R U . . .
C32 C 0.7361(4) 0.2551(2) 0.5940(3) 0.0433(14) Uani 1 1 d . . . . .
H32A H 0.767581 0.291285 0.594756 0.065 Uiso 1 1 calc R U . . .
H32B H 0.767255 0.231849 0.631478 0.065 Uiso 1 1 calc R U . . .
H32C H 0.674850 0.262374 0.596628 0.065 Uiso 1 1 calc R U . . .
C33 C 0.8999(3) 0.1640(2) 0.5972(2) 0.0299(11) Uani 1 1 d . . . . .
H33 H 0.897304 0.188258 0.635693 0.036 Uiso 1 1 calc R U . . .
C34 C 0.8487(4) 0.1093(2) 0.5993(3) 0.0439(14) Uani 1 1 d . . . . .
H34A H 0.845163 0.087452 0.559142 0.066 Uiso 1 1 calc R U . . .
H34B H 0.788318 0.118336 0.602571 0.066 Uiso 1 1 calc R U . . .
H34C H 0.879775 0.086865 0.637662 0.066 Uiso 1 1 calc R U . . .
C35 C 0.9969(3) 0.1518(2) 0.5998(3) 0.0385(13) Uani 1 1 d . . . . .
H35A H 1.024197 0.130009 0.639542 0.058 Uiso 1 1 calc R U . . .
H35B H 1.029141 0.187662 0.600461 0.058 Uiso 1 1 calc R U . . .
H35C H 0.999912 0.129814 0.560889 0.058 Uiso 1 1 calc R U . . .
C36 C 0.5553(3) 0.75251(18) 0.1809(2) 0.0210(9) Uani 1 1 d . . . . .
C37 C 0.5431(3) 0.80732(18) 0.2032(2) 0.0196(9) Uani 1 1 d . . . . .
C38 C 0.4862(3) 0.8146(2) 0.2441(2) 0.0303(11) Uani 1 1 d . . . . .
H38 H 0.478070 0.851579 0.259671 0.036 Uiso 1 1 calc R U . . .
C39 C 0.4412(3) 0.7694(2) 0.2626(2) 0.0313(11) Uani 1 1 d . . . . .
H39 H 0.403526 0.775332 0.291115 0.038 Uiso 1 1 calc R U . . .
C40 C 0.4513(3) 0.7158(2) 0.2394(2) 0.0291(11) Uani 1 1 d . . . . .
H40 H 0.419218 0.684773 0.250851 0.035 Uiso 1 1 calc R U . . .
C41 C 0.5079(3) 0.70722(19) 0.1997(2) 0.0252(10) Uani 1 1 d . . . . .
H41 H 0.515257 0.669969 0.184681 0.030 Uiso 1 1 calc R U . . .
C42 C 0.5762(3) 0.71228(18) 0.0524(2) 0.0208(9) Uani 1 1 d . . . . .
C43 C 0.5906(3) 0.73697(18) -0.0046(2) 0.0224(9) Uani 1 1 d . . . . .
C44 C 0.5489(3) 0.71349(19) -0.0655(2) 0.0271(10) Uani 1 1 d . . . . .
H44 H 0.559114 0.729723 -0.104230 0.033 Uiso 1 1 calc R U . . .
C45 C 0.4927(3) 0.6667(2) -0.0708(2) 0.0296(11) Uani 1 1 d . . . . .
H45 H 0.465654 0.650686 -0.112657 0.036 Uiso 1 1 calc R U . . .
C46 C 0.4766(3) 0.64382(19) -0.0148(2) 0.0304(11) Uani 1 1 d . . . . .
H46 H 0.436332 0.612929 -0.018108 0.037 Uiso 1 1 calc R U . . .
C47 C 0.5189(3) 0.66562(18) 0.0460(2) 0.0261(10) Uani 1 1 d . . . . .
H47 H 0.508863 0.648600 0.084315 0.031 Uiso 1 1 calc R U . . .
C48 C 0.6892(3) 0.67339(17) 0.1745(2) 0.0198(9) Uani 1 1 d . . . . .
C49 C 0.7160(3) 0.67115(17) 0.2428(2) 0.0226(9) Uani 1 1 d . . . . .
H49 H 0.697682 0.700397 0.267469 0.027 Uiso 1 1 calc R U . . .
C50 C 0.7683(3) 0.62759(17) 0.2755(2) 0.0210(9) Uani 1 1 d . . . . .
H50 H 0.785333 0.627420 0.322208 0.025 Uiso 1 1 calc R U . . .
C51 C 0.7970(3) 0.58359(17) 0.2413(2) 0.0202(9) Uani 1 1 d . . . . .
C52 C 0.7691(3) 0.58538(18) 0.1734(2) 0.0244(10) Uani 1 1 d . . . . .
H52 H 0.786521 0.555699 0.148841 0.029 Uiso 1 1 calc R U . . .
C53 C 0.7161(3) 0.62936(18) 0.1398(2) 0.0238(10) Uani 1 1 d . . . . .
H53 H 0.698317 0.629301 0.093128 0.029 Uiso 1 1 calc R U . . .
C54 C 0.8576(3) 0.53896(18) 0.2774(2) 0.0235(10) Uani 1 1 d . . . . .
C55 C 0.8804(3) 0.4918(2) 0.2462(3) 0.0336(12) Uani 1 1 d . . . . .
H55 H 0.854380 0.485834 0.200615 0.040 Uiso 1 1 calc R U . . .
C56 C 0.9413(3) 0.4532(2) 0.2820(3) 0.0376(13) Uani 1 1 d . . . . .
H56 H 0.957521 0.420776 0.260979 0.045 Uiso 1 1 calc R U . . .
C57 C 0.9781(3) 0.4619(2) 0.3475(3) 0.0330(12) Uani 1 1 d . . . . .
H57 H 1.020773 0.436382 0.372930 0.040 Uiso 1 1 calc R U . . .
C58 C 0.9504(4) 0.5095(2) 0.3751(3) 0.0494(16) Uani 1 1 d . . . . .
H58 H 0.974257 0.515241 0.420953 0.059 Uiso 1 1 calc R U . . .
C59 C 0.5033(4) 0.9185(2) 0.1475(3) 0.0405(14) Uani 1 1 d . . . . .
H59 H 0.479729 0.931505 0.184896 0.049 Uiso 1 1 calc R U . . .
C60 C 0.5338(4) 0.9701(2) 0.1150(3) 0.0603(18) Uani 1 1 d . . . . .
H60A H 0.561622 0.957433 0.080679 0.090 Uiso 1 1 calc R U . . .
H60B H 0.577205 0.991914 0.148191 0.090 Uiso 1 1 calc R U . . .
H60C H 0.482067 0.994081 0.095402 0.090 Uiso 1 1 calc R U . . .
C61 C 0.4299(3) 0.8871(3) 0.0981(3) 0.0538(17) Uani 1 1 d . . . . .
H61A H 0.383379 0.914105 0.076421 0.081 Uiso 1 1 calc R U . . .
H61B H 0.403851 0.858166 0.120913 0.081 Uiso 1 1 calc R U . . .
H61C H 0.454978 0.868913 0.065043 0.081 Uiso 1 1 calc R U . . .
C62 C 0.6656(3) 0.8960(2) 0.2594(3) 0.0357(12) Uani 1 1 d . . . . .
H62 H 0.626666 0.896854 0.290510 0.043 Uiso 1 1 calc R U . . .
C63 C 0.7397(3) 0.8532(2) 0.2852(3) 0.0418(13) Uani 1 1 d . . . . .
H63A H 0.780225 0.852724 0.256378 0.063 Uiso 1 1 calc R U . . .
H63B H 0.713685 0.815379 0.285989 0.063 Uiso 1 1 calc R U . . .
H63C H 0.773004 0.863881 0.329783 0.063 Uiso 1 1 calc R U . . .
C64 C 0.7029(4) 0.9545(2) 0.2566(3) 0.0650(19) Uani 1 1 d . . . . .
H64A H 0.744334 0.963597 0.299106 0.098 Uiso 1 1 calc R U . . .
H64B H 0.653905 0.982103 0.246949 0.098 Uiso 1 1 calc R U . . .
H64C H 0.734621 0.955941 0.222053 0.098 Uiso 1 1 calc R U . . .
C65 C 0.6018(3) 0.8430(2) -0.0737(2) 0.0298(10) Uani 1 1 d . . . . .
H65 H 0.599949 0.819774 -0.113758 0.036 Uiso 1 1 calc R U . . .
C66 C 0.5063(3) 0.8582(2) -0.0729(3) 0.0425(14) Uani 1 1 d . . . . .
H66A H 0.507573 0.883408 -0.035636 0.064 Uiso 1 1 calc R U . . .
H66B H 0.473613 0.823439 -0.068414 0.064 Uiso 1 1 calc R U . . .
H66C H 0.476525 0.877389 -0.113982 0.064 Uiso 1 1 calc R U . . .
C67 C 0.6561(3) 0.8971(2) -0.0762(3) 0.0390(13) Uani 1 1 d . . . . .
H67A H 0.626901 0.919262 -0.115267 0.059 Uiso 1 1 calc R U . . .
H67B H 0.716521 0.886718 -0.078330 0.059 Uiso 1 1 calc R U . . .
H67C H 0.659549 0.919823 -0.036659 0.059 Uiso 1 1 calc R U . . .
C68 C 0.7656(3) 0.7799(2) -0.0137(2) 0.0279(10) Uani 1 1 d . . . . .
H68 H 0.803405 0.814790 -0.009174 0.033 Uiso 1 1 calc R U . . .
C69 C 0.7617(4) 0.7550(2) -0.0808(3) 0.0413(13) Uani 1 1 d . . . . .
H69A H 0.822259 0.745971 -0.083687 0.062 Uiso 1 1 calc R U . . .
H69B H 0.734549 0.782578 -0.114995 0.062 Uiso 1 1 calc R U . . .
H69C H 0.725580 0.720258 -0.087166 0.062 Uiso 1 1 calc R U . . .
C70 C 0.8133(3) 0.7390(2) 0.0408(3) 0.0336(12) Uani 1 1 d . . . . .
H70A H 0.780712 0.702977 0.036071 0.050 Uiso 1 1 calc R U . . .
H70B H 0.815285 0.755738 0.083754 0.050 Uiso 1 1 calc R U . . .
H70C H 0.874289 0.732284 0.037355 0.050 Uiso 1 1 calc R U . . .
C71 C 0.7112(4) -0.0117(2) 0.4615(3) 0.0558(17) Uani 1 1 d . . . . .
H71A H 0.678204 0.009611 0.422202 0.067 Uiso 1 1 calc R U . . .
H71B H 0.773599 0.002208 0.473866 0.067 Uiso 1 1 calc R U . . .
C72 C 0.7976(6) 0.4882(3) 0.5593(3) 0.101(3) Uani 1 1 d . . . . .
H72A H 0.849951 0.476131 0.594694 0.122 Uiso 1 1 calc R U . . .
H72B H 0.777905 0.525492 0.572176 0.122 Uiso 1 1 calc R U . . .

loop_
_atom_site_aniso_label
_atom_site_aniso_U_11
_atom_site_aniso_U_22
_atom_site_aniso_U_33
_atom_site_aniso_U_23
_atom_site_aniso_U_13
_atom_site_aniso_U_12
Au1 0.02137(9) 0.01992(9) 0.02182(11) -0.00183(8) 0.00595(7) -0.00134(7)
Au2 0.01997(9) 0.02044(9) 0.02502(12) -0.00196(8) 0.00768(7) -0.00077(7)
Au2F 0.01997(9) 0.02044(9) 0.02502(12) -0.00196(8) 0.00768(7) -0.00077(7)
Au1F 0.02137(9) 0.01992(9) 0.02182(11) -0.00183(8) 0.00595(7) -0.00134(7)
Cl1 0.0230(6) 0.0324(7) 0.0445(8) 0.0033(6) 0.0038(5) -0.0064(5)
Cl2 0.0210(6) 0.0370(7) 0.0511(8) 0.0035(6) 0.0070(6) -0.0056(5)
Cl3 0.0887(13) 0.0586(11) 0.0593(11) -0.0130(9) 0.0063(10) 0.0064(9)
Cl4 0.0960(13) 0.0500(10) 0.0589(11) 0.0090(8) 0.0219(10) 0.0227(9)
Cl5 0.1048(15) 0.0585(11) 0.0425(10) -0.0056(8) -0.0011(10) 0.0010(10)
Cl6 0.141(2) 0.159(3) 0.0722(15) -0.0155(16) -0.0164(15) -0.0910(19)
P1 0.0187(5) 0.0170(6) 0.0206(6) -0.0002(4) 0.0052(5) 0.0008(4)
P2 0.0211(6) 0.0195(6) 0.0246(6) -0.0029(5) 0.0038(5) 0.0027(4)
P3 0.0229(6) 0.0211(6) 0.0215(6) 0.0004(5) 0.0066(5) -0.0014(4)
P4 0.0182(5) 0.0173(6) 0.0219(6) -0.0001(5) 0.0065(5) 0.0004(4)
P5 0.0233(6) 0.0189(6) 0.0287(7) -0.0035(5) 0.0088(5) 0.0017(4)
P6 0.0217(6) 0.0210(6) 0.0219(6) 0.0021(5) 0.0067(5) -0.0003(4)
N1 0.034(2) 0.030(2) 0.041(3) -0.002(2) -0.007(2) 0.0100(18)
N2 0.044(3) 0.032(2) 0.033(3) -0.005(2) -0.006(2) 0.0143(19)
C1 0.015(2) 0.031(3) 0.020(2) 0.0025(19) 0.0040(18) 0.0036(17)
C2 0.022(2) 0.026(2) 0.019(2) -0.0018(19) 0.0013(19) 0.0039(17)
C3 0.034(3) 0.038(3) 0.039(3) 0.014(2) 0.030(2) 0.022(2)
C4 0.019(2) 0.051(3) 0.028(3) -0.003(2) 0.010(2) 0.004(2)
C5 0.022(2) 0.043(3) 0.024(3) 0.005(2) 0.007(2) -0.002(2)
C6 0.024(2) 0.026(2) 0.025(3) 0.003(2) 0.005(2) 0.0027(18)
C7 0.021(2) 0.016(2) 0.023(2) -0.0021(18) 0.0050(18) 0.0020(16)
C8 0.021(2) 0.019(2) 0.023(2) 0.0000(18) 0.0070(19) 0.0022(16)
C9 0.031(3) 0.027(3) 0.022(2) 0.000(2) 0.008(2) -0.0009(19)
C10 0.028(2) 0.027(3) 0.030(3) -0.004(2) 0.005(2) -0.0009(19)
C11 0.021(2) 0.023(2) 0.039(3) -0.001(2) 0.005(2) -0.0024(17)
C12 0.018(2) 0.026(2) 0.026(3) 0.0022(19) 0.0035(19) -0.0007(17)
C13 0.017(2) 0.023(2) 0.022(2) 0.0016(18) 0.0036(18) 0.0001(16)
C14 0.025(2) 0.018(2) 0.027(3) -0.0072(19) 0.007(2) 0.0024(17)
C15 0.023(2) 0.022(2) 0.020(2) 0.0015(18) 0.0008(19) 0.0015(17)
C16 0.016(2) 0.020(2) 0.031(3) 0.0007(19) 0.0060(19) -0.0017(16)
C17 0.024(2) 0.020(2) 0.032(3) -0.003(2) 0.009(2) 0.0021(17)
C18 0.024(2) 0.028(2) 0.020(2) 0.0020(19) 0.0050(19) 0.0028(18)
C19 0.015(2) 0.019(2) 0.033(3) 0.0017(19) 0.0054(19) -0.0004(16)
C20 0.026(2) 0.021(2) 0.038(3) 0.000(2) 0.009(2) 0.0002(18)
C21 0.036(3) 0.018(2) 0.050(3) 0.002(2) 0.018(3) 0.002(2)
C22 0.026(3) 0.025(3) 0.052(4) 0.004(2) -0.003(2) 0.006(2)
C23 0.043(3) 0.036(3) 0.048(4) -0.002(3) -0.019(3) 0.008(2)
C24 0.029(3) 0.031(3) 0.031(3) -0.009(2) 0.005(2) 0.000(2)
C25 0.047(4) 0.072(5) 0.047(4) -0.032(3) 0.010(3) -0.001(3)
C26 0.029(3) 0.060(4) 0.028(3) 0.004(3) -0.001(2) 0.003(2)
C27 0.031(3) 0.030(3) 0.035(3) 0.006(2) 0.008(2) 0.015(2)
C28 0.062(4) 0.024(3) 0.081(5) 0.014(3) 0.012(4) 0.014(3)
C29 0.028(3) 0.053(4) 0.040(3) 0.001(3) 0.005(2) 0.009(2)
C30 0.023(2) 0.025(2) 0.037(3) -0.004(2) 0.013(2) -0.0031(18)
C31 0.025(3) 0.048(3) 0.030(3) -0.002(2) 0.008(2) 0.005(2)
C32 0.047(3) 0.055(4) 0.035(3) -0.008(3) 0.023(3) 0.006(3)
C33 0.038(3) 0.030(3) 0.021(2) 0.005(2) 0.008(2) 0.001(2)
C34 0.057(4) 0.037(3) 0.040(3) 0.016(3) 0.017(3) -0.003(3)
C35 0.038(3) 0.036(3) 0.036(3) 0.010(2) -0.001(2) 0.005(2)
C36 0.020(2) 0.019(2) 0.024(2) -0.0006(18) 0.0059(19) 0.0053(16)
C37 0.0131(19) 0.024(2) 0.023(2) -0.0030(18) 0.0062(17) 0.0028(16)
C38 0.027(2) 0.033(3) 0.031(3) -0.013(2) 0.006(2) 0.002(2)
C39 0.022(2) 0.044(3) 0.032(3) -0.006(2) 0.013(2) -0.001(2)
C40 0.022(2) 0.036(3) 0.030(3) 0.002(2) 0.009(2) -0.0072(19)
C41 0.024(2) 0.027(3) 0.026(3) -0.005(2) 0.009(2) -0.0005(18)
C42 0.017(2) 0.022(2) 0.023(2) -0.0011(18) 0.0039(18) 0.0051(16)
C43 0.020(2) 0.021(2) 0.025(3) 0.0003(19) 0.0038(19) 0.0031(17)
C44 0.033(3) 0.024(2) 0.024(3) 0.002(2) 0.006(2) 0.0002(19)
C45 0.031(3) 0.031(3) 0.024(3) -0.005(2) 0.002(2) -0.002(2)
C46 0.025(2) 0.025(3) 0.039(3) -0.007(2) 0.002(2) -0.0049(18)
C47 0.029(2) 0.021(2) 0.029(3) 0.001(2) 0.009(2) -0.0005(18)
C48 0.019(2) 0.015(2) 0.026(2) -0.0020(17) 0.0066(18) -0.0036(15)
C49 0.026(2) 0.018(2) 0.025(2) -0.0023(18) 0.009(2) 0.0007(17)
C50 0.019(2) 0.021(2) 0.022(2) -0.0023(18) 0.0044(18) -0.0018(16)
C51 0.016(2) 0.016(2) 0.028(3) -0.0002(18) 0.0063(18) -0.0028(16)
C52 0.024(2) 0.020(2) 0.030(3) -0.0047(19) 0.007(2) 0.0024(17)
C53 0.025(2) 0.026(2) 0.021(2) -0.0028(19) 0.0077(19) 0.0005(18)
C54 0.021(2) 0.017(2) 0.032(3) -0.0003(19) 0.007(2) 0.0001(17)
C55 0.043(3) 0.028(3) 0.032(3) -0.001(2) 0.013(2) 0.009(2)
C56 0.044(3) 0.028(3) 0.047(4) 0.003(2) 0.024(3) 0.008(2)
C57 0.025(2) 0.026(3) 0.046(3) 0.012(2) 0.005(2) 0.0067(19)
C58 0.051(3) 0.041(3) 0.042(3) -0.007(3) -0.014(3) 0.016(3)
C59 0.048(3) 0.038(3) 0.043(3) 0.011(3) 0.024(3) 0.027(2)
C60 0.083(5) 0.034(3) 0.068(5) 0.015(3) 0.027(4) 0.028(3)
C61 0.030(3) 0.088(5) 0.042(4) 0.011(3) 0.006(3) 0.021(3)
C62 0.044(3) 0.031(3) 0.034(3) -0.013(2) 0.014(2) -0.008(2)
C63 0.039(3) 0.051(4) 0.032(3) 0.004(3) 0.004(2) -0.004(2)
C64 0.081(5) 0.038(4) 0.066(5) -0.012(3) 0.002(4) -0.025(3)
C65 0.034(3) 0.031(3) 0.024(3) 0.002(2) 0.007(2) 0.000(2)
C66 0.034(3) 0.043(3) 0.045(3) 0.016(3) 0.001(3) 0.006(2)
C67 0.051(3) 0.028(3) 0.041(3) 0.012(2) 0.016(3) 0.001(2)
C68 0.027(2) 0.030(3) 0.030(3) -0.005(2) 0.013(2) -0.0053(19)
C69 0.042(3) 0.049(3) 0.037(3) -0.001(3) 0.019(3) 0.006(2)
C70 0.025(2) 0.036(3) 0.042(3) -0.004(2) 0.012(2) 0.002(2)
C71 0.053(4) 0.041(4) 0.069(5) 0.014(3) 0.008(3) 0.007(3)
C72 0.169(9) 0.079(6) 0.047(5) -0.002(4) 0.011(5) -0.072(6)

loop_
_atom_type_symbol
_atom_type_description
_atom_type_scat_dispersion_real
_atom_type_scat_dispersion_imag
_atom_type_scat_source
Au Au -2.0133 8.8022 'International Tables Vol C Tables 4.2.6.8 and 6.1.1.4'
Cl Cl 0.1484 0.1585 'International Tables Vol C Tables 4.2.6.8 and 6.1.1.4'
P P 0.1023 0.0942 'International Tables Vol C Tables 4.2.6.8 and 6.1.1.4'
N N 0.0061 0.0033 'International Tables Vol C Tables 4.2.6.8 and 6.1.1.4'
C C 0.0033 0.0016 'International Tables Vol C Tables 4.2.6.8 and 6.1.1.4'
H H 0.0000 0.0000 'International Tables Vol C Tables 4.2.6.8 and 6.1.1.4'

loop_
_geom_angle_atom_site_label_1
_geom_angle_atom_site_label_2
_geom_angle_atom_site_label_3
_geom_angle
_geom_angle_site_symmetry_1
_geom_angle_site_symmetry_3
_geom_angle_publ_flag
P2 Au1 P3 150.11(4) . . ?
P2 Au1 P1 86.65(4) . . ?
P3 Au1 P1 85.14(4) . . ?
P2 Au1 Cl1 103.93(4) . . ?
P3 Au1 Cl1 105.24(4) . . ?
P1 Au1 Cl1 118.58(4) . . ?
P5 Au2 P6 147.17(4) . . ?
P5 Au2 P4 87.07(4) . . ?
P6 Au2 P4 84.71(4) . . ?
P5 Au2 Cl2 109.70(4) . . ?
P6 Au2 Cl2 101.63(4) . . ?
P4 Au2 Cl2 121.68(4) . . ?
P6 Au2F Cl2 114.1(5) . . ?
P6 Au2F P5 150.3(6) . . ?
Cl2 Au2F P5 87.4(4) . . ?
P6 Au2F P4 86.2(5) . . ?
Cl2 Au2F P4 101.3(4) . . ?
P5 Au2F P4 68.9(3) . . ?
P2 Au1F P1 104.6(5) . . ?
P2 Au1F Cl1 123.7(5) . . ?
P1 Au1F Cl1 129.3(5) . . ?
C13 P1 C7 101.33(19) . . ?
C13 P1 C1 101.36(19) . . ?
C7 P1 C1 107.82(19) . . ?
C13 P1 Au1F 134.6(3) . . ?
C7 P1 Au1F 117.2(4) . . ?
C1 P1 Au1F 89.4(3) . . ?
C13 P1 Au1 145.32(14) . . ?
C7 P1 Au1 97.58(14) . . ?
C1 P1 Au1 100.12(15) . . ?
Au1F P2 C2 101.3(4) . . ?
Au1F P2 C24 96.5(4) . . ?
C2 P2 C24 106.0(2) . . ?
Au1F P2 C27 138.5(5) . . ?
C2 P2 C27 105.2(2) . . ?
C24 P2 C27 106.1(2) . . ?
C2 P2 Au1 107.35(14) . . ?
C24 P2 Au1 112.79(15) . . ?
C27 P2 Au1 118.54(17) . . ?
C8 P3 C30 107.6(2) . . ?
C8 P3 C33 105.0(2) . . ?
C30 P3 C33 105.9(2) . . ?
C8 P3 Au1 105.07(14) . . ?
C30 P3 Au1 114.05(16) . . ?
C33 P3 Au1 118.35(16) . . ?
C48 P4 C36 100.47(19) . . ?
C48 P4 C42 102.13(19) . . ?
C36 P4 C42 107.14(19) . . ?
C48 P4 Au2 144.14(13) . . ?
C36 P4 Au2 100.30(14) . . ?
C42 P4 Au2 99.23(14) . . ?
C48 P4 Au2F 147.8(2) . . ?
C36 P4 Au2F 108.0(3) . . ?
C42 P4 Au2F 83.7(3) . . ?
C37 P5 C59 102.6(2) . . ?
C37 P5 C62 101.9(2) . . ?
C59 P5 C62 109.5(2) . . ?
C37 P5 Au2 106.71(14) . . ?
C59 P5 Au2 115.40(18) . . ?
C62 P5 Au2 118.48(17) . . ?
C37 P5 Au2F 109.4(3) . . ?
C59 P5 Au2F 103.0(3) . . ?
C62 P5 Au2F 128.0(3) . . ?
Au2F P6 C43 115.1(4) . . ?
Au2F P6 C65 104.6(5) . . ?
C43 P6 C65 105.3(2) . . ?
Au2F P6 C68 118.5(4) . . ?
C43 P6 C68 106.7(2) . . ?
C65 P6 C68 105.4(2) . . ?
C43 P6 Au2 105.89(15) . . ?
C65 P6 Au2 119.43(16) . . ?
C68 P6 Au2 113.23(16) . . ?
C23 N1 C19 118.4(4) . . ?
C58 N2 C54 117.3(4) . . ?
C2 C1 C6 119.1(4) . . ?
C2 C1 P1 121.6(3) . . ?
C6 C1 P1 119.1(3) . . ?
C1 C2 C3 119.2(4) . . ?
C1 C2 P2 121.7(3) . . ?
C3 C2 P2 119.1(3) . . ?
C4 C3 C2 120.4(4) . . ?
C4 C3 H3 119.8 . . ?
C2 C3 H3 119.8 . . ?
C5 C4 C3 120.3(4) . . ?
C5 C4 H4 119.9 . . ?
C3 C4 H4 119.9 . . ?
C4 C5 C6 119.8(4) . . ?
C4 C5 H5 120.1 . . ?
C6 C5 H5 120.1 . . ?
C5 C6 C1 121.1(4) . . ?
C5 C6 H6 119.4 . . ?
C1 C6 H6 119.4 . . ?
C8 C7 C12 118.7(4) . . ?
C8 C7 P1 119.9(3) . . ?
C12 C7 P1 121.2(3) . . ?
C7 C8 C9 118.9(4) . . ?
C7 C8 P3 121.1(3) . . ?
C9 C8 P3 119.7(3) . . ?
C10 C9 C8 121.6(4) . . ?
C10 C9 H9 119.2 . . ?
C8 C9 H9 119.2 . . ?
C11 C10 C9 119.3(4) . . ?
C11 C10 H10 120.3 . . ?
C9 C10 H10 120.3 . . ?
C10 C11 C12 120.4(4) . . ?
C10 C11 H11 119.8 . . ?
C12 C11 H11 119.8 . . ?
C11 C12 C7 120.9(4) . . ?
C11 C12 H12 119.5 . . ?
C7 C12 H12 119.5 . . ?
C18 C13 C14 117.6(4) . . ?
C18 C13 P1 123.2(3) . . ?
C14 C13 P1 118.4(3) . . ?
C15 C14 C13 121.1(4) . . ?
C15 C14 H14 119.4 . . ?
C13 C14 H14 119.4 . . ?
C14 C15 C16 120.9(4) . . ?
C14 C15 H15 119.6 . . ?
C16 C15 H15 119.6 . . ?
C17 C16 C15 117.7(4) . . ?
C17 C16 C19 121.6(4) . . ?
C15 C16 C19 120.6(4) . . ?
C18 C17 C16 120.9(4) . . ?
C18 C17 H17 119.5 . . ?
C16 C17 H17 119.5 . . ?
C13 C18 C17 121.6(4) . . ?
C13 C18 H18 119.2 . . ?
C17 C18 H18 119.2 . . ?
N1 C19 C20 120.8(4) . . ?
N1 C19 C16 116.4(4) . . ?
C20 C19 C16 122.8(4) . . ?
C19 C20 C21 120.7(5) . . ?
C19 C20 H20 119.7 . . ?
C21 C20 H20 119.7 . . ?
C22 C21 C20 118.1(5) . . ?
C22 C21 H21 120.9 . . ?
C20 C21 H21 120.9 . . ?
C23 C22 C21 117.8(5) . . ?
C23 C22 H22 121.1 . . ?
C21 C22 H22 121.1 . . ?
N1 C23 C22 124.1(5) . . ?
N1 C23 H23 117.9 . . ?
C22 C23 H23 117.9 . . ?
C25 C24 C26 111.7(5) . . ?
C25 C24 P2 116.9(4) . . ?
C26 C24 P2 109.3(3) . . ?
C25 C24 H24 106.1 . . ?
C26 C24 H24 106.1 . . ?
P2 C24 H24 106.1 . . ?
C24 C25 H25A 109.5 . . ?
C24 C25 H25B 109.5 . . ?
H25A C25 H25B 109.5 . . ?
C24 C25 H25C 109.5 . . ?
H25A C25 H25C 109.5 . . ?
H25B C25 H25C 109.5 . . ?
C24 C26 H26A 109.5 . . ?
C24 C26 H26B 109.5 . . ?
H26A C26 H26B 109.5 . . ?
C24 C26 H26C 109.5 . . ?
H26A C26 H26C 109.5 . . ?
H26B C26 H26C 109.5 . . ?
C29 C27 C28 111.1(4) . . ?
C29 C27 P2 110.4(3) . . ?
C28 C27 P2 108.8(3) . . ?
C29 C27 H27 108.8 . . ?
C28 C27 H27 108.8 . . ?
P2 C27 H27 108.8 . . ?
C27 C28 H28A 109.5 . . ?
C27 C28 H28B 109.5 . . ?
H28A C28 H28B 109.5 . . ?
C27 C28 H28C 109.5 . . ?
H28A C28 H28C 109.5 . . ?
H28B C28 H28C 109.5 . . ?
C27 C29 H29A 109.5 . . ?
C27 C29 H29B 109.5 . . ?
H29A C29 H29B 109.5 . . ?
C27 C29 H29C 109.5 . . ?
H29A C29 H29C 109.5 . . ?
H29B C29 H29C 109.5 . . ?
C31 C30 C32 110.8(4) . . ?
C31 C30 P3 110.3(3) . . ?
C32 C30 P3 115.2(3) . . ?
C31 C30 H30 106.7 . . ?
C32 C30 H30 106.7 . . ?
P3 C30 H30 106.7 . . ?
C30 C31 H31A 109.5 . . ?
C30 C31 H31B 109.5 . . ?
H31A C31 H31B 109.5 . . ?
C30 C31 H31C 109.5 . . ?
H31A C31 H31C 109.5 . . ?
H31B C31 H31C 109.5 . . ?
C30 C32 H32A 109.5 . . ?
C30 C32 H32B 109.5 . . ?
H32A C32 H32B 109.5 . . ?
C30 C32 H32C 109.5 . . ?
H32A C32 H32C 109.5 . . ?
H32B C32 H32C 109.5 . . ?
C35 C33 C34 110.9(4) . . ?
C35 C33 P3 110.9(3) . . ?
C34 C33 P3 107.4(3) . . ?
C35 C33 H33 109.2 . . ?
C34 C33 H33 109.2 . . ?
P3 C33 H33 109.2 . . ?
C33 C34 H34A 109.5 . . ?
C33 C34 H34B 109.5 . . ?
H34A C34 H34B 109.5 . . ?
C33 C34 H34C 109.5 . . ?
H34A C34 H34C 109.5 . . ?
H34B C34 H34C 109.5 . . ?
C33 C35 H35A 109.5 . . ?
C33 C35 H35B 109.5 . . ?
H35A C35 H35B 109.5 . . ?
C33 C35 H35C 109.5 . . ?
H35A C35 H35C 109.5 . . ?
H35B C35 H35C 109.5 . . ?
C37 C36 C41 118.5(4) . . ?
C37 C36 P4 121.2(3) . . ?
C41 C36 P4 120.1(3) . . ?
C38 C37 C36 118.8(4) . . ?
C38 C37 P5 118.9(3) . . ?
C36 C37 P5 122.3(3) . . ?
C39 C38 C37 121.7(4) . . ?
C39 C38 H38 119.2 . . ?
C37 C38 H38 119.2 . . ?
C40 C39 C38 119.6(4) . . ?
C40 C39 H39 120.2 . . ?
C38 C39 H39 120.2 . . ?
C41 C40 C39 120.0(4) . . ?
C41 C40 H40 120.0 . . ?
C39 C40 H40 120.0 . . ?
C40 C41 C36 121.4(4) . . ?
C40 C41 H41 119.3 . . ?
C36 C41 H41 119.3 . . ?
C47 C42 C43 118.8(4) . . ?
C47 C42 P4 121.1(3) . . ?
C43 C42 P4 120.0(3) . . ?
C44 C43 C42 119.0(4) . . ?
C44 C43 P6 119.7(3) . . ?
C42 C43 P6 121.2(3) . . ?
C45 C44 C43 121.3(4) . . ?
C45 C44 H44 119.4 . . ?
C43 C44 H44 119.4 . . ?
C46 C45 C44 119.4(4) . . ?
C46 C45 H45 120.3 . . ?
C44 C45 H45 120.3 . . ?
C47 C46 C45 120.1(4) . . ?
C47 C46 H46 119.9 . . ?
C45 C46 H46 119.9 . . ?
C46 C47 C42 121.4(4) . . ?
C46 C47 H47 119.3 . . ?
C42 C47 H47 119.3 . . ?
C49 C48 C53 117.7(4) . . ?
C49 C48 P4 119.2(3) . . ?
C53 C48 P4 122.2(3) . . ?
C50 C49 C48 121.6(4) . . ?
C50 C49 H49 119.2 . . ?
C48 C49 H49 119.2 . . ?
C49 C50 C51 121.3(4) . . ?
C49 C50 H50 119.4 . . ?
C51 C50 H50 119.4 . . ?
C52 C51 C50 117.0(4) . . ?
C52 C51 C54 122.6(4) . . ?
C50 C51 C54 120.4(4) . . ?
C51 C52 C53 122.1(4) . . ?
C51 C52 H52 118.9 . . ?
C53 C52 H52 118.9 . . ?
C48 C53 C52 120.3(4) . . ?
C48 C53 H53 119.9 . . ?
C52 C53 H53 119.9 . . ?
N2 C54 C55 121.6(4) . . ?
N2 C54 C51 116.2(4) . . ?
C55 C54 C51 122.2(4) . . ?
C54 C55 C56 119.4(5) . . ?
C54 C55 H55 120.3 . . ?
C56 C55 H55 120.3 . . ?
C57 C56 C55 120.0(5) . . ?
C57 C56 H56 120.0 . . ?
C55 C56 H56 120.0 . . ?
C56 C57 C58 117.0(5) . . ?
C56 C57 H57 121.5 . . ?
C58 C57 H57 121.5 . . ?
N2 C58 C57 124.8(5) . . ?
N2 C58 H58 117.6 . . ?
C57 C58 H58 117.6 . . ?
C61 C59 C60 110.1(5) . . ?
C61 C59 P5 109.2(4) . . ?
C60 C59 P5 110.3(4) . . ?
C61 C59 H59 109.0 . . ?
C60 C59 H59 109.0 . . ?
P5 C59 H59 109.0 . . ?
C59 C60 H60A 109.5 . . ?
C59 C60 H60B 109.5 . . ?
H60A C60 H60B 109.5 . . ?
C59 C60 H60C 109.5 . . ?
H60A C60 H60C 109.5 . . ?
H60B C60 H60C 109.5 . . ?
C59 C61 H61A 109.5 . . ?
C59 C61 H61B 109.5 . . ?
H61A C61 H61B 109.5 . . ?
C59 C61 H61C 109.5 . . ?
H61A C61 H61C 109.5 . . ?
H61B C61 H61C 109.5 . . ?
C64 C62 C63 111.1(5) . . ?
C64 C62 P5 113.7(4) . . ?
C63 C62 P5 107.7(3) . . ?
C64 C62 H62 108.0 . . ?
C63 C62 H62 108.0 . . ?
P5 C62 H62 108.0 . . ?
C62 C63 H63A 109.5 . . ?
C62 C63 H63B 109.5 . . ?
H63A C63 H63B 109.5 . . ?
C62 C63 H63C 109.5 . . ?
H63A C63 H63C 109.5 . . ?
H63B C63 H63C 109.5 . . ?
C62 C64 H64A 109.5 . . ?
C62 C64 H64B 109.5 . . ?
H64A C64 H64B 109.5 . . ?
C62 C64 H64C 109.5 . . ?
H64A C64 H64C 109.5 . . ?
H64B C64 H64C 109.5 . . ?
C66 C65 C67 110.4(4) . . ?
C66 C65 P6 111.0(3) . . ?
C67 C65 P6 109.1(3) . . ?
C66 C65 H65 108.8 . . ?
C67 C65 H65 108.8 . . ?
P6 C65 H65 108.8 . . ?
C65 C66 H66A 109.5 . . ?
C65 C66 H66B 109.5 . . ?
H66A C66 H66B 109.5 . . ?
C65 C66 H66C 109.5 . . ?
H66A C66 H66C 109.5 . . ?
H66B C66 H66C 109.5 . . ?
C65 C67 H67A 109.5 . . ?
C65 C67 H67B 109.5 . . ?
H67A C67 H67B 109.5 . . ?
C65 C67 H67C 109.5 . . ?
H67A C67 H67C 109.5 . . ?
H67B C67 H67C 109.5 . . ?
C69 C68 C70 110.5(4) . . ?
C69 C68 P6 115.6(3) . . ?
C70 C68 P6 109.9(3) . . ?
C69 C68 H68 106.8 . . ?
C70 C68 H68 106.8 . . ?
P6 C68 H68 106.8 . . ?
C68 C69 H69A 109.5 . . ?
C68 C69 H69B 109.5 . . ?
H69A C69 H69B 109.5 . . ?
C68 C69 H69C 109.5 . . ?
H69A C69 H69C 109.5 . . ?
H69B C69 H69C 109.5 . . ?
C68 C70 H70A 109.5 . . ?
C68 C70 H70B 109.5 . . ?
H70A C70 H70B 109.5 . . ?
C68 C70 H70C 109.5 . . ?
H70A C70 H70C 109.5 . . ?
H70B C70 H70C 109.5 . . ?
Cl3 C71 Cl4 111.6(3) . . ?
Cl3 C71 H71A 109.3 . . ?
Cl4 C71 H71A 109.3 . . ?
Cl3 C71 H71B 109.3 . . ?
Cl4 C71 H71B 109.3 . . ?
H71A C71 H71B 108.0 . . ?
Cl6 C72 Cl5 115.3(4) . . ?
Cl6 C72 H72A 108.5 . . ?
Cl5 C72 H72A 108.5 . . ?
Cl6 C72 H72B 108.5 . . ?
Cl5 C72 H72B 108.5 . . ?
H72A C72 H72B 107.5 . . ?

loop_
_geom_bond_atom_site_label_1
_geom_bond_atom_site_label_2
_geom_bond_distance
_geom_bond_site_symmetry_2
_geom_bond_publ_flag
Au1 P2 2.2931(11) . ?
Au1 P3 2.2994(12) . ?
Au1 P1 2.5536(11) . ?
Au1 Cl1 2.6364(11) . ?
Au2 P5 2.2918(12) . ?
Au2 P6 2.3153(12) . ?
Au2 P4 2.5526(11) . ?
Au2 Cl2 2.6131(11) . ?
Au2F P6 1.618(13) . ?
Au2F Cl2 2.867(12) . ?
Au2F P5 2.940(13) . ?
Au2F P4 2.966(13) . ?
Au1F P2 1.822(11) . ?
Au1F P1 2.366(11) . ?
Au1F Cl1 2.571(11) . ?
Cl3 C71 1.735(6) . ?
Cl4 C71 1.739(6) . ?
Cl5 C72 1.740(7) . ?
Cl6 C72 1.704(7) . ?
P1 C13 1.830(4) . ?
P1 C7 1.841(4) . ?
P1 C1 1.854(4) . ?
P2 C2 1.828(5) . ?
P2 C24 1.833(5) . ?
P2 C27 1.840(4) . ?
P3 C8 1.835(4) . ?
P3 C30 1.847(4) . ?
P3 C33 1.853(5) . ?
P4 C48 1.831(4) . ?
P4 C36 1.838(4) . ?
P4 C42 1.847(4) . ?
P5 C37 1.837(4) . ?
P5 C59 1.840(5) . ?
P5 C62 1.851(5) . ?
P6 C43 1.833(4) . ?
P6 C65 1.841(5) . ?
P6 C68 1.843(4) . ?
N1 C23 1.328(6) . ?
N1 C19 1.333(6) . ?
N2 C58 1.340(6) . ?
N2 C54 1.343(6) . ?
C1 C2 1.398(6) . ?
C1 C6 1.402(6) . ?
C2 C3 1.406(6) . ?
C3 C4 1.393(7) . ?
C3 H3 0.9500 . ?
C4 C5 1.375(7) . ?
C4 H4 0.9500 . ?
C5 C6 1.387(6) . ?
C5 H5 0.9500 . ?
C6 H6 0.9500 . ?
C7 C8 1.397(6) . ?
C7 C12 1.407(6) . ?
C8 C9 1.398(6) . ?
C9 C10 1.383(6) . ?
C9 H9 0.9500 . ?
C10 C11 1.370(7) . ?
C10 H10 0.9500 . ?
C11 C12 1.383(6) . ?
C11 H11 0.9500 . ?
C12 H12 0.9500 . ?
C13 C18 1.381(6) . ?
C13 C14 1.393(6) . ?
C14 C15 1.389(6) . ?
C14 H14 0.9500 . ?
C15 C16 1.395(6) . ?
C15 H15 0.9500 . ?
C16 C17 1.390(6) . ?
C16 C19 1.487(6) . ?
C17 C18 1.388(6) . ?
C17 H17 0.9500 . ?
C18 H18 0.9500 . ?
C19 C20 1.374(6) . ?
C20 C21 1.385(6) . ?
C20 H20 0.9500 . ?
C21 C22 1.376(7) . ?
C21 H21 0.9500 . ?
C22 C23 1.374(7) . ?
C22 H22 0.9500 . ?
C23 H23 0.9500 . ?
C24 C25 1.510(7) . ?
C24 C26 1.533(7) . ?
C24 H24 1.0000 . ?
C25 H25A 0.9800 . ?
C25 H25B 0.9800 . ?
C25 H25C 0.9800 . ?
C26 H26A 0.9800 . ?
C26 H26B 0.9800 . ?
C26 H26C 0.9800 . ?
C27 C29 1.528(7) . ?
C27 C28 1.528(7) . ?
C27 H27 1.0000 . ?
C28 H28A 0.9800 . ?
C28 H28B 0.9800 . ?
C28 H28C 0.9800 . ?
C29 H29A 0.9800 . ?
C29 H29B 0.9800 . ?
C29 H29C 0.9800 . ?
C30 C31 1.515(7) . ?
C30 C32 1.526(7) . ?
C30 H30 1.0000 . ?
C31 H31A 0.9800 . ?
C31 H31B 0.9800 . ?
C31 H31C 0.9800 . ?
C32 H32A 0.9800 . ?
C32 H32B 0.9800 . ?
C32 H32C 0.9800 . ?
C33 C35 1.517(6) . ?
C33 C34 1.521(6) . ?
C33 H33 1.0000 . ?
C34 H34A 0.9800 . ?
C34 H34B 0.9800 . ?
C34 H34C 0.9800 . ?
C35 H35A 0.9800 . ?
C35 H35B 0.9800 . ?
C35 H35C 0.9800 . ?
C36 C37 1.403(6) . ?
C36 C41 1.409(6) . ?
C37 C38 1.395(6) . ?
C38 C39 1.383(7) . ?
C38 H38 0.9500 . ?
C39 C40 1.379(6) . ?
C39 H39 0.9500 . ?
C40 C41 1.374(6) . ?
C40 H40 0.9500 . ?
C41 H41 0.9500 . ?
C42 C47 1.398(6) . ?
C42 C43 1.402(6) . ?
C43 C44 1.393(6) . ?
C44 C45 1.392(6) . ?
C44 H44 0.9500 . ?
C45 C46 1.377(7) . ?
C45 H45 0.9500 . ?
C46 C47 1.376(6) . ?
C46 H46 0.9500 . ?
C47 H47 0.9500 . ?
C48 C49 1.389(6) . ?
C48 C53 1.393(6) . ?
C49 C50 1.377(6) . ?
C49 H49 0.9500 . ?
C50 C51 1.399(6) . ?
C50 H50 0.9500 . ?
C51 C52 1.382(6) . ?
C51 C54 1.481(6) . ?
C52 C53 1.395(6) . ?
C52 H52 0.9500 . ?
C53 H53 0.9500 . ?
C54 C55 1.383(6) . ?
C55 C56 1.383(7) . ?
C55 H55 0.9500 . ?
C56 C57 1.363(7) . ?
C56 H56 0.9500 . ?
C57 C58 1.381(7) . ?
C57 H57 0.9500 . ?
C58 H58 0.9500 . ?
C59 C61 1.519(8) . ?
C59 C60 1.529(7) . ?
C59 H59 1.0000 . ?
C60 H60A 0.9800 . ?
C60 H60B 0.9800 . ?
C60 H60C 0.9800 . ?
C61 H61A 0.9800 . ?
C61 H61B 0.9800 . ?
C61 H61C 0.9800 . ?
C62 C64 1.502(7) . ?
C62 C63 1.518(7) . ?
C62 H62 1.0000 . ?
C63 H63A 0.9800 . ?
C63 H63B 0.9800 . ?
C63 H63C 0.9800 . ?
C64 H64A 0.9800 . ?
C64 H64B 0.9800 . ?
C64 H64C 0.9800 . ?
C65 C66 1.527(6) . ?
C65 C67 1.535(6) . ?
C65 H65 1.0000 . ?
C66 H66A 0.9800 . ?
C66 H66B 0.9800 . ?
C66 H66C 0.9800 . ?
C67 H67A 0.9800 . ?
C67 H67B 0.9800 . ?
C67 H67C 0.9800 . ?
C68 C69 1.516(7) . ?
C68 C70 1.532(7) . ?
C68 H68 1.0000 . ?
C69 H69A 0.9800 . ?
C69 H69B 0.9800 . ?
C69 H69C 0.9800 . ?
C70 H70A 0.9800 . ?
C70 H70B 0.9800 . ?
C70 H70C 0.9800 . ?
C71 H71A 0.9900 . ?
C71 H71B 0.9900 . ?
C72 H72A 0.9900 . ?
C72 H72B 0.9900 . ?
